data_1520854
loop_
_publ_author_name
'Bertrand, C.'
'Jorda, J.L.'
'Galez, P.'
'Gladyshevskii, R.E.'

_publ_section_title
;
 The Pr (Ba1-x Prx)2 Cu3 O7+d solid solution. A crystal structure and
 phase diagram study
;
_journal_name_full 'Physica C (Amsterdam)'
_journal_page_first 151
_journal_page_last 161
_journal_volume 321
_journal_year 1999
_chemical_formula_sum 'Ba1.2 Cu3 O7.11 Pr1.8'
_chemical_name_systematic 'Pr (Ba0.6 Pr0.4)2 Cu3 O7.11'
_space_group_IT_number 47
_symmetry_space_group_name_Hall '-P 2 2'
_symmetry_space_group_name_H-M 'P m m m'
_cell_angle_alpha 90
_cell_angle_beta 90
_cell_angle_gamma 90
_cell_formula_units_Z 1
_cell_length_a 3.8894
_cell_length_b 3.8541
_cell_length_c 11.6099
_cell_volume 174.034
_citation_journal_id_ASTM PHYCE6
_cod_data_source_file Bertrand_PHYCE6_1999_650.cif
_cod_data_source_block Ba1.2Cu3O7.11Pr1.8
_cod_database_code 1520854

loop_
_symmetry_equiv_pos_as_xyz
x,y,z
-x,-y,z
x,-y,-z
-x,y,-z
-x,-y,-z
x,y,-z
-x,y,z
x,-y,z

loop_
_atom_site_label
_atom_site_type_symbol
_atom_site_fract_x
_atom_site_fract_y
_atom_site_fract_z
_atom_site_occupancy
_atom_site_U_iso_or_equiv
Cu2 Cu+2 0 0 0.3462 1 0.0
O5 O-2 0.5 0 0.391 1 0.0
O1 O-2 0 0.5 0 0.11 0.0
Ba1 Ba+2 0.5 0.5 0.1755 0.6 0.0
Cu1 Cu+2 0 0 0 1 0.0
Pr1 Pr+3 0.5 0.5 0.1755 0.4 0.0
O2 O-2 0.5 0 0 1 0.0
Pr2 Pr+3 0.5 0.5 0.5 1 0.0
O3 O-2 0 0 0.177 1 0.0
O4 O-2 0 0.5 0.354 1 0.0
